data_7237893
loop_
_publ_author_name
'Yano, Yoshio'
'Ono, Toshikazu'
'Hatanaka, Sou'
'Gryko, Daniel T.'
'Hisaeda, Yoshio'

_publ_section_title
;
 Salt--cocrystal continuum for photofunction modulation:
 stimuli-responsive fluorescence color-tuning of pyridine-modified
 intramolecular charge-transfer dyes and acid complexes
;
_journal_issue 29
_journal_name_full 'Journal of Materials Chemistry C'
_journal_page_first 8847
_journal_paper_doi 10.1039/C9TC02524C
_journal_volume 7
_journal_year 2019
_chemical_formula_moiety '2(C H2 Cl2), 2(C7 H6 O2), C30 H24 N4'
_chemical_formula_sum 'C46 H40 Cl4 N4 O4'
_chemical_formula_weight 854.62
_space_group_crystal_system orthorhombic
_space_group_IT_number 33
_space_group_name_Hall 'P 2c -2n'
_space_group_name_H-M_alt 'P n a 21'
_atom_sites_solution_hydrogens mixed
_atom_sites_solution_primary dual
_audit_creation_date 2018-10-30
_audit_creation_method
;
Olex2 1.2-ac3
(compiled 2017.02.24 svn.r3390 for Rigaku Oxford Diffraction, GUI svn.r5318)
;
_cell_angle_alpha 90
_cell_angle_beta 90
_cell_angle_gamma 90
_cell_formula_units_Z 4
_cell_length_a 24.062(2)
_cell_length_b 6.2048(7)
_cell_length_c 27.631(3)
_cell_measurement_reflns_used 3355
_cell_measurement_temperature 123
_cell_measurement_theta_max 32.4190
_cell_measurement_theta_min 3.1630
_cell_volume 4125.3(7)
_computing_cell_refinement 'CrysAlisPro 1.171.39.34a (Rigaku OD, 2017)'
_computing_data_collection 'CrysAlisPro 1.171.39.34a (Rigaku OD, 2017)'
_computing_data_reduction 'CrysAlisPro 1.171.39.34a (Rigaku OD, 2017)'
_computing_molecular_graphics 'Olex2 (Dolomanov et al., 2009)'
_computing_publication_material 'Olex2 (Dolomanov et al., 2009)'
_computing_structure_refinement 'ShelXL (Sheldrick, 2015)'
_computing_structure_solution 'ShelXT (Sheldrick, 2015)'
_diffrn_ambient_temperature 123
_diffrn_detector 'CCD plate'
_diffrn_measured_fraction_theta_full 0.999
_diffrn_measured_fraction_theta_max 0.999
_diffrn_measurement_details
;
List of Runs (angles in degrees, time in seconds):

  # Type    Start    End  Width  t~exp~   \w     \q     \k     \f   Frames
--------------------------------------------------------------------------
  1  \w    -58.00 119.00   1.00  118.70    --   30.00  54.00 120.00  177
  2  \w      3.00  30.00   1.00  118.70    --   30.00  54.00   0.00   27
;
_diffrn_measurement_device 'two-circle diffractometer'
_diffrn_measurement_device_type 'XtaLAB Mini (JP)'
_diffrn_measurement_method '\w scans'
_diffrn_orient_matrix_type 'CrysAlisPro convention (1999,Acta A55,543-557)'
_diffrn_orient_matrix_UB_11 0.0001478000
_diffrn_orient_matrix_UB_12 0.0016398000
_diffrn_orient_matrix_UB_13 0.0256876000
_diffrn_orient_matrix_UB_21 0.0294105000
_diffrn_orient_matrix_UB_22 -0.0064320000
_diffrn_orient_matrix_UB_23 -0.0001039000
_diffrn_orient_matrix_UB_31 0.0017268000
_diffrn_orient_matrix_UB_32 0.1140702000
_diffrn_orient_matrix_UB_33 -0.0004770000
_diffrn_radiation_monochromator graphite
_diffrn_radiation_probe x-ray
_diffrn_radiation_type MoK\a
_diffrn_radiation_wavelength 0.71073
_diffrn_reflns_av_R_equivalents 0.0424
_diffrn_reflns_av_unetI/netI 0.0545
_diffrn_reflns_Laue_measured_fraction_full 0.999
_diffrn_reflns_Laue_measured_fraction_max 0.999
_diffrn_reflns_limit_h_max 21
_diffrn_reflns_limit_h_min -30
_diffrn_reflns_limit_k_max 7
_diffrn_reflns_limit_k_min -7
_diffrn_reflns_limit_l_max 34
_diffrn_reflns_limit_l_min -34
_diffrn_reflns_number 13766
_diffrn_reflns_point_group_measured_fraction_full 0.870
_diffrn_reflns_point_group_measured_fraction_max 0.869
_diffrn_reflns_theta_full 25.242
_diffrn_reflns_theta_max 26.372
_diffrn_reflns_theta_min 2.785
_diffrn_source 'fine-focus sealed X-ray tube'
_diffrn_source_type 'Rigaku (Mo) X-ray Source'
_exptl_absorpt_coefficient_mu 0.337
_exptl_absorpt_correction_T_max 1.00000
_exptl_absorpt_correction_T_min 0.42876
_exptl_absorpt_correction_type multi-scan
_exptl_absorpt_process_details
;
CrysAlisPro 1.171.39.34a (Rigaku Oxford Diffraction, 2017)
Empirical absorption correction using spherical harmonics,
 implemented in SCALE3 ABSPACK scaling algorithm.
;
_exptl_crystal_colour colourless
_exptl_crystal_colour_primary colourless
_exptl_crystal_density_diffrn 1.376
_exptl_crystal_description block
_exptl_crystal_F_000 1776
_exptl_crystal_size_max 1.2
_exptl_crystal_size_mid 0.2
_exptl_crystal_size_min 0.15
_refine_diff_density_max 0.496
_refine_diff_density_min -0.637
_refine_diff_density_rms 0.083
_refine_ls_abs_structure_details
;
 Flack x determined using 1976 quotients [(I+)-(I-)]/[(I+)+(I-)]
 (Parsons, Flack and Wagner, Acta Cryst. B69 (2013) 249-259).
;
_refine_ls_abs_structure_Flack 0.47(7)
_refine_ls_extinction_method none
_refine_ls_goodness_of_fit_ref 1.139
_refine_ls_hydrogen_treatment mixed
_refine_ls_matrix_type full
_refine_ls_number_parameters 530
_refine_ls_number_reflns 7325
_refine_ls_number_restraints 1
_refine_ls_restrained_S_all 1.138
_refine_ls_R_factor_all 0.0825
_refine_ls_R_factor_gt 0.0732
_refine_ls_shift/su_max 0.000
_refine_ls_shift/su_mean 0.000
_refine_ls_structure_factor_coef Fsqd
_refine_ls_weighting_details 'w=1/[\s^2^(Fo^2^)+(0.1000P)^2^+4.8600P] where P=(Fo^2^+2Fc^2^)/3'
_refine_ls_weighting_scheme calc
_refine_ls_wR_factor_gt 0.1982
_refine_ls_wR_factor_ref 0.2046
_reflns_Friedel_coverage 0.703
_reflns_Friedel_fraction_full 0.735
_reflns_Friedel_fraction_max 0.733
_reflns_number_gt 6380
_reflns_number_total 7325
_reflns_threshold_expression 'I > 2\s(I)'
_cod_data_source_file c9tc02524c11.cif
_cod_data_source_block yano057
_cod_database_code 7237893
_shelx_shelxl_version_number 2017/1
_chemical_oxdiff_formula 'C H N O'
_chemical_oxdiff_usercomment 'PyPP-Benzoic acid'
_shelx_space_group_comment
;
The symmetry employed for this shelxl refinement is uniquely defined
by the following loop, which should always be used as a source of
symmetry information in preference to the above space-group names.
They are only intended as comments.
;
_diffrn_oxdiff_ac3_digest_frames
;
0198425739f7e73604c35f8277da4f70af00204c6e2
;
_reflns_odcompleteness_completeness 99.79
_reflns_odcompleteness_iscentric 1
_reflns_odcompleteness_theta 26.32
_olex2_refinement_description
;
1. Fixed Uiso
 At 1.2 times of:
  All C(H) groups, All C(H,H) groups
 At 1.5 times of:
  All C(H,H,H) groups, All O(H) groups
2.a Secondary CH2 refined with riding coordinates:
 C1B(H1BA,H1BB), C2B(H2BA,H2BB)
2.b Aromatic/amide H refined with riding coordinates:
 C9(H9), C3(H3), C13(H13), C8(H8), C16(H16), C11(H11), C28(H28), C29(H29),
 C6A(H6A), C15(H15), C10(H10), C22(H22), C14(H14), C6(H6), C18(H18), C25(H25),
 C3A(H3A), C19(H19), C9A(H9A), C2A(H2A), C12A(H12A), C26(H26), C13A(H13A),
 C21(H21), C5A(H5A), C4A(H4A), C10A(H10A), C11A(H11A)
2.c Idealised Me refined as rotating group:
 C30(H30A,H30B,H30C), C23(H23A,H23B,H23C)
2.d Idealised tetrahedral OH refined as rotating group:
 O1A(H1A)
;
_olex2_submission_special_instructions 'No special instructions were received'
_oxdiff_exptl_absorpt_empirical_details
;
Empirical correction (ABSPACK) includes:
- Absorption correction using spherical harmonics
- Frame scaling
;
_oxdiff_exptl_absorpt_empirical_full_max 1.869
_oxdiff_exptl_absorpt_empirical_full_min 0.676

loop_
_space_group_symop_operation_xyz
'x, y, z'
'-x, -y, z+1/2'
'x+1/2, -y+1/2, z'
'-x+1/2, y+1/2, z+1/2'

loop_
_atom_site_label
_atom_site_type_symbol
_atom_site_fract_x
_atom_site_fract_y
_atom_site_fract_z
_atom_site_U_iso_or_equiv
_atom_site_adp_type
_atom_site_occupancy
_atom_site_site_symmetry_order
_atom_site_calc_flag
_atom_site_refinement_flags_posn
Cl2B Cl 0.17524(9) 0.2258(4) 0.32532(11) 0.0544(6) Uani 1 1 d .
Cl1B Cl 0.12421(12) -0.1552(6) 0.28401(11) 0.0684(8) Uani 1 1 d .
Cl3B Cl 0.60628(14) 0.8044(6) 0.70644(13) 0.0788(10) Uani 1 1 d .
Cl4B Cl 0.57192(13) 0.3596(6) 0.70979(18) 0.1033(16) Uani 1 1 d .
O1A O 0.08104(19) 0.3011(8) 0.41732(19) 0.0267(11) Uani 1 1 d .
H1A H 0.110931 0.285852 0.432642 0.040 Uiso 1 1 calc GR
O3A O 0.6451(2) 1.2005(8) 0.5921(2) 0.0288(12) Uani 1 1 d .
N1 N 0.3225(2) 0.6294(9) 0.4582(2) 0.0181(11) Uani 1 1 d .
O2A O 0.1018(2) 0.6512(9) 0.4238(2) 0.0362(13) Uani 1 1 d .
O4A O 0.6289(2) 0.8533(9) 0.5755(2) 0.0356(13) Uani 1 1 d .
N3 N 0.1748(2) 0.2179(10) 0.4593(2) 0.0235(12) Uani 1 1 d .
N2 N 0.4075(2) 0.8658(9) 0.5434(2) 0.0176(11) Uani 1 1 d .
N4 N 0.5531(2) 1.2884(10) 0.5459(2) 0.0225(12) Uani 1 1 d .
C17 C 0.3095(2) 0.6105(11) 0.4081(2) 0.0174(13) Uani 1 1 d .
C2 C 0.3065(2) 0.4957(11) 0.4959(2) 0.0171(13) Uani 1 1 d .
C7A C 0.0715(2) 0.5056(11) 0.4106(2) 0.0188(13) Uani 1 1 d .
C12 C 0.4660(2) 1.1668(10) 0.5120(2) 0.0165(12) Uani 1 1 d .
C9 C 0.1826(3) 0.0198(11) 0.4783(2) 0.0204(14) Uani 1 1 d .
H9 H 0.155371 -0.088535 0.472846 0.024 Uiso 1 1 calc R
C4 C 0.3688(2) 0.7236(11) 0.5247(2) 0.0168(13) Uani 1 1 d .
C24 C 0.4215(2) 0.8753(11) 0.5938(2) 0.0174(13) Uani 1 1 d .
C3 C 0.3340(2) 0.5491(10) 0.5374(2) 0.0157(12) Uani 1 1 d .
H3 H 0.330530 0.482967 0.568294 0.019 Uiso 1 1 calc R
C13 C 0.5142(2) 1.1375(11) 0.5394(3) 0.0209(14) Uani 1 1 d .
H13 H 0.519672 1.001433 0.554475 0.025 Uiso 1 1 calc R
C8 C 0.2150(3) 0.3672(12) 0.4644(2) 0.0199(14) Uani 1 1 d .
H8 H 0.209955 0.505029 0.450088 0.024 Uiso 1 1 calc R
C5 C 0.4238(3) 1.0034(11) 0.5061(2) 0.0191(13) Uani 1 1 d .
C16 C 0.4607(3) 1.3665(11) 0.4891(2) 0.0183(13) Uani 1 1 d .
H16 H 0.429409 1.394319 0.469057 0.022 Uiso 1 1 calc R
C11 C 0.2697(2) 0.1251(11) 0.5115(2) 0.0177(13) Uani 1 1 d .
H11 H 0.301678 0.094201 0.530466 0.021 Uiso 1 1 calc R
C28 C 0.4549(3) 0.6981(13) 0.6650(3) 0.0269(16) Uani 1 1 d .
H28 H 0.468067 0.571400 0.680513 0.032 Uiso 1 1 calc R
C29 C 0.4428(3) 0.6923(12) 0.6159(3) 0.0219(14) Uani 1 1 d .
H29 H 0.449021 0.564708 0.597662 0.026 Uiso 1 1 calc R
C6A C 0.0024(3) 0.7590(13) 0.3754(3) 0.0275(16) Uani 1 1 d .
H6A H 0.023151 0.875854 0.388390 0.033 Uiso 1 1 calc R
C15 C 0.5007(3) 1.5243(11) 0.4955(2) 0.0214(14) Uani 1 1 d .
H15 H 0.497250 1.660777 0.480194 0.026 Uiso 1 1 calc R
C10 C 0.2294(3) -0.0295(12) 0.5055(2) 0.0234(15) Uani 1 1 d .
H10 H 0.233447 -0.167938 0.519792 0.028 Uiso 1 1 calc R
C22 C 0.2874(3) 0.7838(12) 0.3833(3) 0.0233(14) Uani 1 1 d .
H22 H 0.280224 0.915504 0.399689 0.028 Uiso 1 1 calc R
C7 C 0.2639(2) 0.3266(11) 0.4901(2) 0.0173(13) Uani 1 1 d .
C14 C 0.5463(3) 1.4780(12) 0.5248(3) 0.0230(14) Uani 1 1 d .
H14 H 0.573508 1.586700 0.529905 0.028 Uiso 1 1 calc R
C6 C 0.3960(3) 0.9469(11) 0.4641(2) 0.0185(13) Uani 1 1 d .
H6 H 0.399340 1.012475 0.433216 0.022 Uiso 1 1 calc R
C14A C 0.6565(3) 0.9943(12) 0.5933(3) 0.0240(14) Uani 1 1 d .
C18 C 0.3198(3) 0.4182(12) 0.3839(3) 0.0223(14) Uani 1 1 d .
H18 H 0.334931 0.298800 0.400856 0.027 Uiso 1 1 calc R
C20 C 0.2857(3) 0.5729(14) 0.3095(3) 0.0294(17) Uani 1 1 d .
C25 C 0.4139(3) 1.0627(12) 0.6198(2) 0.0215(14) Uani 1 1 d .
H25 H 0.399440 1.187438 0.604289 0.026 Uiso 1 1 calc R
C3A C -0.0596(3) 0.4245(13) 0.3374(3) 0.0245(15) Uani 1 1 d .
H3A H -0.080890 0.309593 0.324249 0.029 Uiso 1 1 calc R
C19 C 0.3079(3) 0.4006(13) 0.3349(3) 0.0268(16) Uani 1 1 d .
H19 H 0.314980 0.268775 0.318600 0.032 Uiso 1 1 calc R
C9A C 0.7389(3) 1.1071(13) 0.6435(3) 0.0265(15) Uani 1 1 d .
H9A H 0.726196 1.251996 0.642555 0.032 Uiso 1 1 calc R
C2A C -0.0119(3) 0.3791(12) 0.3642(2) 0.0223(14) Uani 1 1 d .
H2A H -0.000985 0.233926 0.369525 0.027 Uiso 1 1 calc R
C1A C 0.0197(3) 0.5474(12) 0.3830(2) 0.0211(14) Uani 1 1 d .
C12A C 0.7769(3) 0.6849(13) 0.6456(3) 0.0276(16) Uani 1 1 d .
H12A H 0.790179 0.540751 0.645603 0.033 Uiso 1 1 calc R
C1 C 0.3614(3) 0.7696(11) 0.4771(2) 0.0173(13) Uani 1 1 d .
C8A C 0.7099(3) 0.9440(11) 0.6194(2) 0.0204(13) Uani 1 1 d .
C26 C 0.4275(3) 1.0685(13) 0.6689(3) 0.0259(15) Uani 1 1 d .
H26 H 0.422709 1.197802 0.686869 0.031 Uiso 1 1 calc R
C13A C 0.7287(3) 0.7341(12) 0.6207(2) 0.0241(14) Uani 1 1 d .
H13A H 0.708648 0.623737 0.604546 0.029 Uiso 1 1 calc R
C21 C 0.2759(3) 0.7644(13) 0.3348(3) 0.0277(16) Uani 1 1 d .
H21 H 0.260781 0.884382 0.317919 0.033 Uiso 1 1 calc R
C5A C -0.0457(3) 0.7976(14) 0.3487(3) 0.038(2) Uani 1 1 d .
H5A H -0.057478 0.941798 0.343389 0.045 Uiso 1 1 calc R
C4A C -0.0760(3) 0.6320(13) 0.3299(3) 0.0311(17) Uani 1 1 d .
H4A H -0.108598 0.661193 0.311685 0.037 Uiso 1 1 calc R
C27 C 0.4481(3) 0.8843(14) 0.6917(3) 0.0285(16) Uani 1 1 d .
C10A C 0.7867(3) 1.0520(15) 0.6688(3) 0.0325(18) Uani 1 1 d .
H10A H 0.806696 1.161102 0.685415 0.039 Uiso 1 1 calc R
C11A C 0.8058(3) 0.8412(14) 0.6703(3) 0.0317(18) Uani 1 1 d .
H11A H 0.838379 0.805442 0.687998 0.038 Uiso 1 1 calc R
C30 C 0.4609(3) 0.8901(17) 0.7457(3) 0.039(2) Uani 1 1 d .
H30A H 0.472345 0.746443 0.756494 0.058 Uiso 1 1 calc GR
H30B H 0.427527 0.934462 0.763469 0.058 Uiso 1 1 calc GR
H30C H 0.490892 0.993259 0.751835 0.058 Uiso 1 1 calc GR
C23 C 0.2729(4) 0.5559(19) 0.2561(3) 0.046(2) Uani 1 1 d .
H23A H 0.281301 0.409727 0.244801 0.069 Uiso 1 1 calc GR
H23B H 0.295645 0.659841 0.238174 0.069 Uiso 1 1 calc GR
H23C H 0.233466 0.587031 0.250636 0.069 Uiso 1 1 calc GR
C1B C 0.1317(5) 0.0076(17) 0.3352(4) 0.055(3) Uani 1 1 d .
H1BA H 0.094713 0.060979 0.345201 0.066 Uiso 1 1 calc R
H1BB H 0.146872 -0.080273 0.362035 0.066 Uiso 1 1 calc R
C2B C 0.5993(4) 0.571(2) 0.6737(4) 0.058(3) Uani 1 1 d .
H2BA H 0.635997 0.526998 0.660837 0.070 Uiso 1 1 calc R
H2BB H 0.574238 0.596493 0.645850 0.070 Uiso 1 1 calc R
H3AA H 0.616(4) 1.221(14) 0.575(3) 0.03(2) Uiso 1 1 d .

loop_
_atom_site_aniso_label
_atom_site_aniso_U_11
_atom_site_aniso_U_22
_atom_site_aniso_U_33
_atom_site_aniso_U_23
_atom_site_aniso_U_13
_atom_site_aniso_U_12
Cl2B 0.0405(11) 0.0448(13) 0.0779(16) 0.0004(13) 0.0079(11) -0.0113(10)
Cl1B 0.0608(15) 0.079(2) 0.0660(15) -0.0314(16) 0.0089(13) -0.0163(14)
Cl3B 0.0662(17) 0.089(2) 0.081(2) -0.0179(19) 0.0252(15) 0.0060(17)
Cl4B 0.0537(16) 0.092(3) 0.164(4) 0.084(3) 0.024(2) 0.0159(17)
O1A 0.015(2) 0.025(3) 0.040(3) 0.000(2) -0.010(2) 0.0007(19)
O3A 0.021(2) 0.017(3) 0.048(3) 0.002(2) -0.014(2) -0.0026(19)
N1 0.016(2) 0.016(3) 0.022(3) 0.000(2) -0.002(2) -0.004(2)
O2A 0.028(3) 0.025(3) 0.056(4) -0.004(3) -0.014(2) -0.002(2)
O4A 0.035(3) 0.023(3) 0.049(3) -0.006(3) -0.017(2) -0.004(2)
N3 0.020(3) 0.020(3) 0.031(3) 0.000(3) -0.005(2) -0.006(2)
N2 0.015(2) 0.014(3) 0.024(3) 0.002(2) -0.002(2) -0.004(2)
N4 0.016(3) 0.018(3) 0.034(3) -0.003(3) 0.000(2) -0.006(2)
C17 0.012(3) 0.019(3) 0.021(3) 0.000(3) -0.002(2) -0.004(2)
C2 0.013(3) 0.018(3) 0.021(3) -0.002(3) 0.000(2) 0.002(2)
C7A 0.017(3) 0.015(3) 0.024(3) 0.000(3) -0.002(3) -0.003(2)
C12 0.016(3) 0.013(3) 0.020(3) 0.004(3) -0.001(2) -0.003(2)
C9 0.016(3) 0.017(3) 0.028(3) -0.002(3) 0.001(2) -0.003(3)
C4 0.010(3) 0.020(3) 0.020(3) -0.005(3) 0.000(2) -0.002(2)
C24 0.013(3) 0.017(3) 0.022(3) 0.003(3) -0.001(2) -0.004(2)
C3 0.013(3) 0.010(3) 0.025(3) 0.002(3) 0.001(2) 0.002(2)
C13 0.009(3) 0.019(3) 0.034(3) 0.002(3) -0.003(3) -0.003(2)
C8 0.019(3) 0.015(3) 0.025(3) 0.001(3) 0.001(3) -0.001(3)
C5 0.018(3) 0.010(3) 0.029(3) 0.001(3) -0.003(2) 0.000(2)
C16 0.014(3) 0.016(3) 0.025(3) -0.001(3) -0.001(2) 0.001(2)
C11 0.010(3) 0.019(3) 0.024(3) -0.003(3) 0.002(2) 0.002(2)
C28 0.017(3) 0.034(4) 0.030(4) 0.008(3) -0.005(3) -0.003(3)
C29 0.024(3) 0.016(3) 0.026(3) -0.001(3) -0.002(3) 0.003(3)
C6A 0.023(3) 0.023(4) 0.036(4) 0.001(3) 0.000(3) -0.003(3)
C15 0.021(3) 0.015(3) 0.028(3) 0.000(3) 0.002(3) -0.003(3)
C10 0.024(3) 0.021(4) 0.025(3) 0.002(3) 0.002(3) 0.002(3)
C22 0.020(3) 0.021(4) 0.029(3) 0.000(3) 0.000(3) -0.002(3)
C7 0.014(3) 0.016(3) 0.022(3) -0.002(3) -0.001(2) -0.001(2)
C14 0.018(3) 0.017(3) 0.034(4) -0.005(3) 0.005(3) -0.004(3)
C6 0.019(3) 0.014(3) 0.023(3) 0.002(3) -0.002(2) 0.000(3)
C14A 0.018(3) 0.023(4) 0.031(3) 0.000(3) -0.002(3) 0.000(3)
C18 0.016(3) 0.021(4) 0.030(4) 0.002(3) -0.004(3) 0.002(3)
C20 0.027(3) 0.039(5) 0.023(3) 0.000(3) -0.002(3) -0.004(3)
C25 0.020(3) 0.016(3) 0.028(3) -0.002(3) 0.002(3) -0.003(3)
C3A 0.019(3) 0.028(4) 0.026(3) 0.000(3) -0.004(3) -0.001(3)
C19 0.021(3) 0.031(4) 0.028(4) -0.009(3) -0.001(3) -0.003(3)
C9A 0.017(3) 0.024(4) 0.038(4) -0.003(3) -0.005(3) 0.001(3)
C2A 0.017(3) 0.021(4) 0.029(3) 0.001(3) -0.002(3) 0.004(3)
C1A 0.015(3) 0.027(4) 0.021(3) 0.001(3) -0.001(2) 0.000(3)
C12A 0.020(3) 0.021(4) 0.042(4) 0.008(3) 0.003(3) 0.004(3)
C1 0.017(3) 0.009(3) 0.026(3) -0.001(3) -0.002(2) 0.001(2)
C8A 0.022(3) 0.018(3) 0.021(3) 0.000(3) 0.001(2) -0.005(3)
C26 0.023(3) 0.027(4) 0.028(4) -0.006(3) -0.003(3) -0.003(3)
C13A 0.026(3) 0.025(4) 0.022(3) -0.001(3) 0.006(3) 0.001(3)
C21 0.029(4) 0.029(4) 0.026(3) 0.008(3) -0.005(3) 0.002(3)
C5A 0.029(4) 0.027(4) 0.057(5) 0.009(4) -0.003(4) 0.006(3)
C4A 0.018(3) 0.039(5) 0.036(4) 0.008(4) -0.006(3) 0.005(3)
C27 0.017(3) 0.044(5) 0.025(3) 0.000(3) -0.005(3) -0.007(3)
C10A 0.021(3) 0.045(5) 0.032(4) -0.008(4) -0.005(3) 0.001(3)
C11A 0.017(3) 0.043(5) 0.036(4) 0.013(4) -0.002(3) 0.005(3)
C30 0.029(4) 0.060(6) 0.027(4) 0.000(4) -0.006(3) 0.009(4)
C23 0.046(5) 0.072(7) 0.021(4) 0.001(4) -0.007(3) -0.005(5)
C1B 0.068(6) 0.045(6) 0.051(5) -0.012(5) 0.015(5) -0.031(5)
C2B 0.050(5) 0.071(8) 0.055(6) 0.003(6) 0.017(4) -0.007(5)

loop_
_atom_type_symbol
_atom_type_description
_atom_type_scat_dispersion_real
_atom_type_scat_dispersion_imag
_atom_type_scat_source
C C 0.0033 0.0016 'International Tables Vol C Tables 4.2.6.8 and 6.1.1.4'
H H 0.0000 0.0000 'International Tables Vol C Tables 4.2.6.8 and 6.1.1.4'
Cl Cl 0.1484 0.1585 'International Tables Vol C Tables 4.2.6.8 and 6.1.1.4'
N N 0.0061 0.0033 'International Tables Vol C Tables 4.2.6.8 and 6.1.1.4'
O O 0.0106 0.0060 'International Tables Vol C Tables 4.2.6.8 and 6.1.1.4'

loop_
_geom_angle_atom_site_label_1
_geom_angle_atom_site_label_2
_geom_angle_atom_site_label_3
_geom_angle
C7A O1A H1A 109.5
C14A O3A H3AA 109(6)
C2 N1 C17 128.3(6)
C1 N1 C17 124.7(5)
C1 N1 C2 106.3(5)
C8 N3 C9 119.1(6)
C4 N2 C24 123.1(5)
C4 N2 C5 107.7(5)
C5 N2 C24 128.8(5)
C14 N4 C13 118.5(6)
C22 C17 N1 120.2(6)
C22 C17 C18 119.9(6)
C18 C17 N1 119.9(6)
N1 C2 C7 122.4(6)
C3 C2 N1 110.6(6)
C3 C2 C7 126.9(6)
O1A C7A C1A 113.1(6)
O2A C7A O1A 125.0(6)
O2A C7A C1A 121.9(7)
C13 C12 C5 123.6(6)
C16 C12 C13 115.9(6)
C16 C12 C5 120.5(6)
N3 C9 H9 119.2
N3 C9 C10 121.6(6)
C10 C9 H9 119.2
N2 C4 C3 142.6(6)
C1 C4 N2 108.4(5)
C1 C4 C3 108.9(5)
C29 C24 N2 118.7(6)
C25 C24 N2 120.6(6)
C25 C24 C29 120.7(6)
C2 C3 C4 105.3(6)
C2 C3 H3 127.4
C4 C3 H3 127.4
N4 C13 C12 124.3(7)
N4 C13 H13 117.9
C12 C13 H13 117.9
N3 C8 H8 118.8
N3 C8 C7 122.3(6)
C7 C8 H8 118.8
N2 C5 C12 123.1(6)
C6 C5 N2 109.2(6)
C6 C5 C12 127.6(6)
C12 C16 H16 119.8
C15 C16 C12 120.4(6)
C15 C16 H16 119.8
C10 C11 H11 119.8
C10 C11 C7 120.3(6)
C7 C11 H11 119.8
C29 C28 H28 119.3
C27 C28 H28 119.3
C27 C28 C29 121.3(7)
C24 C29 C28 119.1(7)
C24 C29 H29 120.4
C28 C29 H29 120.4
C1A C6A H6A 120.3
C5A C6A H6A 120.3
C5A C6A C1A 119.3(7)
C16 C15 H15 120.8
C16 C15 C14 118.4(6)
C14 C15 H15 120.8
C9 C10 H10 120.5
C11 C10 C9 118.9(7)
C11 C10 H10 120.5
C17 C22 H22 120.2
C21 C22 C17 119.5(7)
C21 C22 H22 120.2
C8 C7 C2 120.8(6)
C11 C7 C2 121.5(6)
C11 C7 C8 117.6(6)
N4 C14 C15 122.5(6)
N4 C14 H14 118.8
C15 C14 H14 118.8
C5 C6 H6 127.2
C5 C6 C1 105.5(6)
C1 C6 H6 127.2
O3A C14A C8A 113.2(6)
O4A C14A O3A 125.8(6)
O4A C14A C8A 121.0(7)
C17 C18 H18 120.0
C19 C18 C17 120.0(7)
C19 C18 H18 120.0
C19 C20 C21 117.9(6)
C19 C20 C23 121.3(8)
C21 C20 C23 120.8(8)
C24 C25 H25 120.1
C24 C25 C26 119.8(7)
C26 C25 H25 120.1
C2A C3A H3A 119.7
C4A C3A H3A 119.7
C4A C3A C2A 120.6(7)
C18 C19 H19 119.6
C20 C19 C18 120.9(7)
C20 C19 H19 119.6
C8A C9A H9A 120.8
C10A C9A H9A 120.8
C10A C9A C8A 118.3(7)
C3A C2A H2A 120.1
C1A C2A C3A 119.8(7)
C1A C2A H2A 120.1
C6A C1A C7A 119.6(6)
C2A C1A C7A 121.3(7)
C2A C1A C6A 119.1(6)
C13A C12A H12A 119.5
C11A C12A H12A 119.5
C11A C12A C13A 121.1(7)
N1 C1 C6 142.0(6)
C4 C1 N1 108.9(5)
C4 C1 C6 109.2(5)
C9A C8A C14A 120.2(6)
C13A C8A C14A 119.2(6)
C13A C8A C9A 120.5(6)
C25 C26 H26 120.0
C27 C26 C25 120.0(7)
C27 C26 H26 120.0
C12A C13A C8A 119.8(7)
C12A C13A H13A 120.1
C8A C13A H13A 120.1
C22 C21 C20 121.8(7)
C22 C21 H21 119.1
C20 C21 H21 119.1
C6A C5A H5A 119.4
C4A C5A C6A 121.1(7)
C4A C5A H5A 119.4
C3A C4A C5A 120.0(7)
C3A C4A H4A 120.0
C5A C4A H4A 120.0
C28 C27 C26 119.1(6)
C28 C27 C30 121.3(8)
C26 C27 C30 119.5(7)
C9A C10A H10A 119.3
C11A C10A C9A 121.5(8)
C11A C10A H10A 119.3
C12A C11A C10A 118.8(7)
C12A C11A H11A 120.6
C10A C11A H11A 120.6
C27 C30 H30A 109.5
C27 C30 H30B 109.5
C27 C30 H30C 109.5
H30A C30 H30B 109.5
H30A C30 H30C 109.5
H30B C30 H30C 109.5
C20 C23 H23A 109.5
C20 C23 H23B 109.5
C20 C23 H23C 109.5
H23A C23 H23B 109.5
H23A C23 H23C 109.5
H23B C23 H23C 109.5
Cl2B C1B Cl1B 112.8(6)
Cl2B C1B H1BA 109.0
Cl2B C1B H1BB 109.0
Cl1B C1B H1BA 109.0
Cl1B C1B H1BB 109.0
H1BA C1B H1BB 107.8
Cl3B C2B Cl4B 111.3(6)
Cl3B C2B H2BA 109.4
Cl3B C2B H2BB 109.4
Cl4B C2B H2BA 109.4
Cl4B C2B H2BB 109.4
H2BA C2B H2BB 108.0

loop_
_geom_bond_atom_site_label_1
_geom_bond_atom_site_label_2
_geom_bond_distance
Cl2B C1B 1.733(9)
Cl1B C1B 1.747(10)
Cl3B C2B 1.719(13)
Cl4B C2B 1.773(12)
O1A H1A 0.8400
O1A C7A 1.303(9)
O3A C14A 1.309(9)
O3A H3AA 0.86(9)
N1 C17 1.424(8)
N1 C2 1.387(9)
N1 C1 1.380(8)
O2A C7A 1.217(8)
O4A C14A 1.204(9)
N3 C9 1.350(9)
N3 C8 1.347(9)
N2 C4 1.384(8)
N2 C24 1.434(8)
N2 C5 1.393(9)
N4 C13 1.336(8)
N4 C14 1.323(10)
C17 C22 1.381(10)
C17 C18 1.390(10)
C2 C3 1.366(9)
C2 C7 1.476(9)
C7A C1A 1.482(8)
C12 C13 1.399(9)
C12 C5 1.444(9)
C12 C16 1.397(9)
C9 H9 0.9500
C9 C10 1.389(9)
C4 C3 1.413(9)
C4 C1 1.359(9)
C24 C29 1.388(9)
C24 C25 1.378(10)
C3 H3 0.9500
C13 H13 0.9500
C8 H8 0.9500
C8 C7 1.396(9)
C5 C6 1.384(9)
C16 H16 0.9500
C16 C15 1.385(9)
C11 H11 0.9500
C11 C10 1.375(10)
C11 C7 1.391(9)
C28 H28 0.9500
C28 C29 1.388(10)
C28 C27 1.381(12)
C29 H29 0.9500
C6A H6A 0.9500
C6A C1A 1.394(11)
C6A C5A 1.394(11)
C15 H15 0.9500
C15 C14 1.394(10)
C10 H10 0.9500
C22 H22 0.9500
C22 C21 1.375(10)
C14 H14 0.9500
C6 H6 0.9500
C6 C1 1.425(9)
C14A C8A 1.507(9)
C18 H18 0.9500
C18 C19 1.387(10)
C20 C19 1.385(11)
C20 C21 1.398(11)
C20 C23 1.512(10)
C25 H25 0.9500
C25 C26 1.399(10)
C3A H3A 0.9500
C3A C2A 1.394(9)
C3A C4A 1.362(11)
C19 H19 0.9500
C9A H9A 0.9500
C9A C8A 1.397(10)
C9A C10A 1.388(10)
C2A H2A 0.9500
C2A C1A 1.393(10)
C12A H12A 0.9500
C12A C13A 1.380(10)
C12A C11A 1.376(12)
C8A C13A 1.379(10)
C26 H26 0.9500
C26 C27 1.396(11)
C13A H13A 0.9500
C21 H21 0.9500
C5A H5A 0.9500
C5A C4A 1.363(12)
C4A H4A 0.9500
C27 C30 1.523(10)
C10A H10A 0.9500
C10A C11A 1.388(12)
C11A H11A 0.9500
C30 H30A 0.9800
C30 H30B 0.9800
C30 H30C 0.9800
C23 H23A 0.9800
C23 H23B 0.9800
C23 H23C 0.9800
C1B H1BA 0.9900
C1B H1BB 0.9900
C2B H2BA 0.9900
C2B H2BB 0.9900
